data_7121711
loop_
_publ_author_name
'Fujimori, Shiori'
'Mizuhata, Yoshiyuki'
'Tokitoh, Norihiro'

_publ_section_title
;
 Ru-Complexes of an anionic germabenzenyl ligand.
;
_journal_issue 58
_journal_name_full 'Chemical communications (Cambridge, England)'
_journal_page_first 8044
_journal_page_last 8047
_journal_paper_doi 10.1039/c8cc02845a
_journal_volume 54
_journal_year 2018
_chemical_formula_moiety 'C38 H56 Ge2 Ru2'
_chemical_formula_sum 'C38 H56 Ge2 Ru2'
_chemical_formula_weight 860.14
_chemical_melting_point 472
_chemical_name_common GeRu_dimer
_chemical_name_systematic GeRu_dimer
_chemical_properties_physical Air-sensitive,Moisture-sensitive,Oxygen-sensitive
_space_group_crystal_system triclinic
_space_group_IT_number 2
_space_group_name_Hall '-P 1'
_space_group_name_H-M_alt 'P -1'
_symmetry_space_group_name_Hall '-P 1'
_symmetry_space_group_name_H-M 'P -1'
_atom_sites_solution_hydrogens geom
_audit_creation_method SHELXL-2016/6
_audit_update_record
;
2018-03-07 deposited with the CCDC.
2018-05-22 downloaded from the CCDC.
;
_cell_angle_alpha 87.8950(10)
_cell_angle_beta 84.2490(10)
_cell_angle_gamma 88.7100(10)
_cell_formula_units_Z 2
_cell_length_a 11.4301(2)
_cell_length_b 11.9637(2)
_cell_length_c 13.1386(2)
_cell_measurement_reflns_used 74278
_cell_measurement_temperature 100(2)
_cell_measurement_theta_max 28.750
_cell_measurement_theta_min 1.755
_cell_volume 1786.09(5)
_computing_cell_refinement 'HKL2000 (Otwinowski & Minor, 1997)'
_computing_data_collection 'CrystalClear (Rigaku, 1999)'
_computing_data_reduction 'HKL2000 (Otwinowski & Minor, 1997)'
_computing_molecular_graphics
;
Yadokari-XG (Wakita, 2001; Kabuto et al., 2009)
Mercury (Macrae et al., 2008)
Crystal Maker (Palmer, 2007)
;
_computing_publication_material
;
Yadokari-XG (Wakita, 2001; Kabuto et al., 2009)
;
_computing_structure_refinement 'SHELXL2016 (Sheldrick, 2015)'
_computing_structure_solution 'SHELXT (Sheldrick, 2015)'
_diffrn_ambient_temperature 100(2)
_diffrn_measured_fraction_theta_full 0.997
_diffrn_measured_fraction_theta_max 0.997
_diffrn_measurement_device_type 'Rayonix MX225HE'
_diffrn_measurement_method '\w scans'
_diffrn_radiation_type synchrotron
_diffrn_radiation_wavelength 0.800
_diffrn_reflns_av_R_equivalents 0.0708
_diffrn_reflns_av_unetI/netI 0.0252
_diffrn_reflns_Laue_measured_fraction_full 0.997
_diffrn_reflns_Laue_measured_fraction_max 0.997
_diffrn_reflns_limit_h_max 13
_diffrn_reflns_limit_h_min -13
_diffrn_reflns_limit_k_max 14
_diffrn_reflns_limit_k_min -14
_diffrn_reflns_limit_l_max 15
_diffrn_reflns_limit_l_min -15
_diffrn_reflns_number 60400
_diffrn_reflns_point_group_measured_fraction_full 0.997
_diffrn_reflns_point_group_measured_fraction_max 0.997
_diffrn_reflns_theta_full 28.685
_diffrn_reflns_theta_max 28.750
_diffrn_reflns_theta_min 1.755
_exptl_absorpt_coefficient_mu 3.438
_exptl_absorpt_correction_T_max 0.95334
_exptl_absorpt_correction_T_min 0.87639
_exptl_absorpt_correction_type multi-scan
_exptl_absorpt_process_details
;
 MULABS - Empirical Correction for Absorption Anisotropy.
 Blessing, R. H., Acta Cryst., A51, 33-38 (1995).
;
_exptl_crystal_colour orange
_exptl_crystal_density_diffrn 1.599
_exptl_crystal_density_method 'not measured'
_exptl_crystal_description prism
_exptl_crystal_F_000 872
_exptl_crystal_recrystallization_method 'Re-crystallisation from solvent: hexane'
_exptl_crystal_size_max 0.040
_exptl_crystal_size_mid 0.020
_exptl_crystal_size_min 0.010
_refine_diff_density_max 1.502
_refine_diff_density_min -1.233
_refine_diff_density_rms 0.117
_refine_ls_extinction_method none
_refine_ls_goodness_of_fit_ref 1.116
_refine_ls_hydrogen_treatment constr
_refine_ls_matrix_type full
_refine_ls_number_parameters 421
_refine_ls_number_reflns 6488
_refine_ls_number_restraints 10
_refine_ls_restrained_S_all 1.115
_refine_ls_R_factor_all 0.0487
_refine_ls_R_factor_gt 0.0444
_refine_ls_shift/su_max 0.000
_refine_ls_shift/su_mean 0.000
_refine_ls_structure_factor_coef Fsqd
_refine_ls_weighting_details 'w=1/[\s^2^(Fo^2^)+(0.0832P)^2^+1.9329P] where P=(Fo^2^+2Fc^2^)/3'
_refine_ls_weighting_scheme calc
_refine_ls_wR_factor_gt 0.1276
_refine_ls_wR_factor_ref 0.1303
_reflns_Friedel_coverage 0.000
_reflns_number_gt 5773
_reflns_number_total 6488
_reflns_threshold_expression 'I > 2\s(I)'
_cod_data_source_file c8cc02845a2.cif
_cod_data_source_block GeRu_dimer
_cod_depositor_comments 'Adding full bibliography for 7121711--7121712.cif.'
_cod_database_code 7121711
_shelx_space_group_comment
;
The symmetry employed for this shelxl refinement is uniquely defined
by the following loop, which should always be used as a source of
symmetry information in preference to the above space-group names.
They are only intended as comments.
;
_shelx_estimated_absorpt_t_min 0.875
_shelx_estimated_absorpt_t_max 0.966

loop_
_space_group_symop_operation_xyz
'x, y, z'
'-x, -y, -z'

loop_
_atom_site_label
_atom_site_type_symbol
_atom_site_fract_x
_atom_site_fract_y
_atom_site_fract_z
_atom_site_U_iso_or_equiv
_atom_site_adp_type
_atom_site_occupancy
_atom_site_site_symmetry_order
_atom_site_calc_flag
_atom_site_refinement_flags_posn
_atom_site_refinement_flags_adp
_atom_site_refinement_flags_occupancy
_atom_site_disorder_assembly
_atom_site_disorder_group
Ge1 Ge 0.80379(4) 0.23637(4) 0.19867(4) 0.03644(15) Uani 1 1 d . . . . .
C1 C 0.7514(4) 0.2277(4) 0.0610(4) 0.0411(11) Uani 1 1 d . . . . .
C2 C 0.7518(5) 0.3279(4) 0.0131(4) 0.0452(12) Uani 1 1 d . . . . .
H2 H 0.718561 0.333228 -0.050436 0.054 Uiso 1 1 calc R U . . .
C3 C 0.7989(5) 0.4307(4) 0.0496(4) 0.0440(12) Uani 1 1 d . . . . .
H52 H 0.792106 0.496851 0.001578 0.053 Uiso 1 1 calc R U . . .
C4 C 0.9087(5) 0.4250(4) 0.0953(4) 0.0421(11) Uani 1 1 d . . . . .
H49 H 0.970592 0.473554 0.070679 0.051 Uiso 1 1 calc R U . . .
C5 C 0.9241(4) 0.3479(4) 0.1761(4) 0.0387(10) Uani 1 1 d . . . . .
H50 H 0.997996 0.343208 0.210997 0.046 Uiso 1 1 calc R U . . .
Ge2 Ge 0.63834(4) 0.34198(4) 0.29404(4) 0.03623(15) Uani 1 1 d . . . . .
C6 C 0.5018(4) 0.2668(4) 0.2483(4) 0.0410(11) Uani 1 1 d . . . . .
C7 C 0.4956(4) 0.1611(5) 0.2843(4) 0.0447(12) Uani 1 1 d . . . . .
H7 H 0.438931 0.115294 0.259002 0.054 Uiso 1 1 calc R U . . .
C8 C 0.5684(4) 0.1094(4) 0.3595(4) 0.0450(12) Uani 1 1 d . . . . .
H53 H 0.548769 0.029505 0.377240 0.054 Uiso 1 1 calc R U . . .
C9 C 0.5906(4) 0.1723(4) 0.4473(4) 0.0427(11) Uani 1 1 d . . . . .
H51 H 0.572617 0.141927 0.514755 0.051 Uiso 1 1 calc R U . . .
C10 C 0.6390(4) 0.2783(4) 0.4313(4) 0.0407(11) Uani 1 1 d . . . . .
H10 H 0.659385 0.323473 0.489368 0.049 Uiso 1 1 calc R U . . .
Ru1 Ru 0.78315(3) 0.47513(3) 0.21449(3) 0.03359(13) Uani 1 1 d . . . . .
Ru2 Ru 0.75662(3) 0.14562(3) 0.36715(3) 0.03498(13) Uani 1 1 d . . . . .
C11 C 0.7294(5) 0.1177(5) 0.0118(4) 0.0484(12) Uani 1 1 d . . . . .
C12 C 0.8476(6) 0.0537(6) -0.0024(6) 0.076(2) Uani 1 1 d . . . . .
H12 H 0.837272 -0.016303 -0.036702 0.113 Uiso 1 1 calc R U . . .
H12A H 0.875598 0.036793 0.064673 0.113 Uiso 1 1 calc R U . . .
H12B H 0.905235 0.099660 -0.044177 0.113 Uiso 1 1 calc R U . . .
C13 C 0.6815(8) 0.1339(6) -0.0902(5) 0.082(2) Uani 1 1 d . . . . .
H13 H 0.602331 0.167500 -0.080568 0.123 Uiso 1 1 calc R U . . .
H13A H 0.677877 0.061334 -0.121896 0.123 Uiso 1 1 calc R U . . .
H13B H 0.732966 0.183444 -0.134648 0.123 Uiso 1 1 calc R U . . .
C14 C 0.6464(6) 0.0419(5) 0.0810(5) 0.0599(15) Uani 1 1 d . . . . .
H14 H 0.568226 0.077502 0.090551 0.090 Uiso 1 1 calc R U . . .
H14A H 0.677259 0.030027 0.147574 0.090 Uiso 1 1 calc R U . . .
H14B H 0.640776 -0.030290 0.049038 0.090 Uiso 1 1 calc R U . . .
C15 C 0.4083(4) 0.3278(5) 0.1912(4) 0.0483(12) Uani 1 1 d . . . . .
C16 C 0.4642(5) 0.3975(5) 0.1002(5) 0.0569(15) Uani 1 1 d . . . . .
H16 H 0.504592 0.347726 0.049861 0.085 Uiso 1 1 calc R U . . .
H16A H 0.521084 0.448370 0.123768 0.085 Uiso 1 1 calc R U . . .
H16B H 0.402966 0.441046 0.068639 0.085 Uiso 1 1 calc R U . . .
C17 C 0.3397(7) 0.4059(8) 0.2654(6) 0.091(3) Uani 1 1 d . . . . .
H17 H 0.282052 0.449672 0.229348 0.137 Uiso 1 1 calc R U . . .
H17A H 0.394071 0.456617 0.292641 0.137 Uiso 1 1 calc R U . . .
H17B H 0.298768 0.361766 0.321782 0.137 Uiso 1 1 calc R U . . .
C18 C 0.3228(6) 0.2480(6) 0.1522(5) 0.0713(19) Uani 1 1 d . . . . .
H18 H 0.365858 0.197009 0.104486 0.107 Uiso 1 1 calc R U . . .
H18A H 0.263886 0.290810 0.116962 0.107 Uiso 1 1 calc R U . . .
H18B H 0.283591 0.204685 0.210070 0.107 Uiso 1 1 calc R U . . .
C19 C 0.8108(5) 0.5687(4) 0.3531(4) 0.0446(12) Uani 1 1 d . . . . .
C20 C 0.8938(5) 0.6011(4) 0.2704(4) 0.0443(11) Uani 1 1 d . . . . .
C21 C 0.8303(5) 0.6506(4) 0.1912(4) 0.0425(11) Uani 1 1 d . . . . .
C22 C 0.7087(5) 0.6485(4) 0.2244(4) 0.0430(11) Uani 1 1 d . . . . .
C23 C 0.6972(5) 0.5990(4) 0.3240(4) 0.0426(11) Uani 1 1 d . . . . .
C24 C 0.8378(7) 0.5260(5) 0.4564(5) 0.0659(17) Uani 1 1 d . . . . .
H24 H 0.908042 0.477342 0.449534 0.099 Uiso 1 1 calc R U . . .
H24A H 0.771047 0.483437 0.489003 0.099 Uiso 1 1 calc R U . . .
H24B H 0.851957 0.589221 0.498662 0.099 Uiso 1 1 calc R U . . .
C25 C 1.0249(5) 0.5916(5) 0.2692(5) 0.0613(15) Uani 1 1 d . . . . .
H25 H 1.055416 0.662145 0.290344 0.092 Uiso 1 1 calc R U . . .
H25A H 1.059604 0.575794 0.199811 0.092 Uiso 1 1 calc R U . . .
H25B H 1.045486 0.530797 0.316526 0.092 Uiso 1 1 calc R U . . .
C26 C 0.8847(6) 0.7046(5) 0.0928(4) 0.0586(15) Uani 1 1 d . . . . .
H26 H 0.847551 0.676178 0.035128 0.088 Uiso 1 1 calc R U . . .
H26A H 0.969119 0.686785 0.084440 0.088 Uiso 1 1 calc R U . . .
H26B H 0.872710 0.785859 0.094981 0.088 Uiso 1 1 calc R U . . .
C27 C 0.6127(6) 0.7013(5) 0.1682(5) 0.0583(15) Uani 1 1 d . . . . .
H27 H 0.539190 0.661695 0.187325 0.087 Uiso 1 1 calc R U . . .
H27A H 0.633910 0.696923 0.094302 0.087 Uiso 1 1 calc R U . . .
H27B H 0.602122 0.779939 0.186228 0.087 Uiso 1 1 calc R U . . .
C28 C 0.5871(6) 0.5964(5) 0.3954(5) 0.0629(17) Uani 1 1 d . . . . .
H28 H 0.585977 0.659070 0.441485 0.094 Uiso 1 1 calc R U . . .
H28A H 0.584272 0.525748 0.435635 0.094 Uiso 1 1 calc R U . . .
H28B H 0.518807 0.602716 0.355880 0.094 Uiso 1 1 calc R U . . .
C29 C 0.8681(7) -0.0099(7) 0.3652(7) 0.048(2) Uani 0.817(6) 1 d D . P A 1
C30 C 0.8059(11) 0.0027(7) 0.4642(9) 0.053(3) Uani 0.817(6) 1 d D . P A 1
C31 C 0.8426(8) 0.1012(8) 0.5063(6) 0.053(2) Uani 0.817(6) 1 d D . P A 1
C32 C 0.9304(7) 0.1491(6) 0.4352(8) 0.0459(17) Uani 0.817(6) 1 d D . P A 1
C33 C 0.9454(6) 0.0825(7) 0.3487(7) 0.0414(17) Uani 0.817(6) 1 d D . P A 1
C34 C 0.8639(10) -0.1051(7) 0.2944(9) 0.093(4) Uani 0.817(6) 1 d . . P A 1
H34 H 0.803545 -0.157682 0.322757 0.140 Uiso 0.817(6) 1 calc R U P A 1
H34A H 0.844746 -0.076095 0.227261 0.140 Uiso 0.817(6) 1 calc R U P A 1
H34B H 0.940630 -0.143738 0.287139 0.140 Uiso 0.817(6) 1 calc R U P A 1
C35 C 0.7181(8) -0.0796(10) 0.5148(10) 0.100(5) Uani 0.817(6) 1 d . . P A 1
H35 H 0.708947 -0.140440 0.468481 0.150 Uiso 0.817(6) 1 calc R U P A 1
H35A H 0.746293 -0.110387 0.578282 0.150 Uiso 0.817(6) 1 calc R U P A 1
H35B H 0.642060 -0.041359 0.530605 0.150 Uiso 0.817(6) 1 calc R U P A 1
C36 C 0.8009(10) 0.1421(10) 0.6111(6) 0.099(4) Uani 0.817(6) 1 d . . P A 1
H36 H 0.839567 0.212333 0.622035 0.148 Uiso 0.817(6) 1 calc R U P A 1
H36A H 0.715516 0.154656 0.616382 0.148 Uiso 0.817(6) 1 calc R U P A 1
H36B H 0.820465 0.085847 0.663191 0.148 Uiso 0.817(6) 1 calc R U P A 1
C37 C 0.9994(8) 0.2488(7) 0.4550(9) 0.082(3) Uani 0.817(6) 1 d . . P A 1
H37 H 0.969768 0.278840 0.521274 0.122 Uiso 0.817(6) 1 calc R U P A 1
H37A H 1.082451 0.227052 0.455946 0.122 Uiso 0.817(6) 1 calc R U P A 1
H37B H 0.991354 0.306130 0.400781 0.122 Uiso 0.817(6) 1 calc R U P A 1
C38 C 1.0416(7) 0.0973(8) 0.2662(6) 0.071(2) Uani 0.817(6) 1 d . . P A 1
H38 H 1.034983 0.041998 0.213958 0.106 Uiso 0.817(6) 1 calc R U P A 1
H38A H 1.036358 0.172797 0.235215 0.106 Uiso 0.817(6) 1 calc R U P A 1
H38B H 1.117354 0.086993 0.294523 0.106 Uiso 0.817(6) 1 calc R U P A 1
C39 C 0.917(3) 0.048(4) 0.328(2) 0.0414(17) Uani 0.183(6) 1 d D . P A 2
C40 C 0.826(3) -0.015(3) 0.385(4) 0.048(2) Uani 0.183(6) 1 d D . P A 2
C41 C 0.802(6) 0.033(5) 0.481(4) 0.053(3) Uani 0.183(6) 1 d D . P A 2
C42 C 0.881(5) 0.122(5) 0.485(3) 0.053(2) Uani 0.183(6) 1 d D . P A 2
C43 C 0.939(3) 0.141(3) 0.387(3) 0.0459(17) Uani 0.183(6) 1 d D . P A 2
C44 C 0.979(3) 0.017(4) 0.224(3) 0.071(2) Uani 0.183(6) 1 d . . P A 2
H44 H 0.945707 -0.051498 0.201143 0.106 Uiso 0.183(6) 1 calc R U P A 2
H44A H 0.968152 0.078133 0.173460 0.106 Uiso 0.183(6) 1 calc R U P A 2
H44B H 1.063270 0.004974 0.229529 0.106 Uiso 0.183(6) 1 calc R U P A 2
C45 C 0.771(4) -0.125(3) 0.350(4) 0.093(4) Uani 0.183(6) 1 d . . P A 2
H45 H 0.802634 -0.139561 0.279132 0.140 Uiso 0.183(6) 1 calc R U P A 2
H45A H 0.790796 -0.188383 0.394670 0.140 Uiso 0.183(6) 1 calc R U P A 2
H45B H 0.685196 -0.115965 0.352804 0.140 Uiso 0.183(6) 1 calc R U P A 2
C46 C 0.724(4) -0.011(5) 0.580(5) 0.100(5) Uani 0.183(6) 1 d . . P A 2
H46 H 0.725727 0.042501 0.634122 0.150 Uiso 0.183(6) 1 calc R U P A 2
H46A H 0.642777 -0.019052 0.563466 0.150 Uiso 0.183(6) 1 calc R U P A 2
H46B H 0.754844 -0.083765 0.602500 0.150 Uiso 0.183(6) 1 calc R U P A 2
C47 C 0.880(5) 0.195(5) 0.567(3) 0.099(4) Uani 0.183(6) 1 d . . P A 2
H47 H 0.832880 0.163143 0.627042 0.148 Uiso 0.183(6) 1 calc R U P A 2
H47A H 0.960925 0.204874 0.583649 0.148 Uiso 0.183(6) 1 calc R U P A 2
H47B H 0.846307 0.267978 0.547808 0.148 Uiso 0.183(6) 1 calc R U P A 2
C48 C 1.039(4) 0.226(3) 0.372(4) 0.082(3) Uani 0.183(6) 1 d . . P A 2
H48 H 1.070538 0.229697 0.299555 0.122 Uiso 0.183(6) 1 calc R U P A 2
H48A H 1.007846 0.300260 0.391546 0.122 Uiso 0.183(6) 1 calc R U P A 2
H48B H 1.101274 0.203173 0.414254 0.122 Uiso 0.183(6) 1 calc R U P A 2

loop_
_atom_site_aniso_label
_atom_site_aniso_U_11
_atom_site_aniso_U_22
_atom_site_aniso_U_33
_atom_site_aniso_U_23
_atom_site_aniso_U_13
_atom_site_aniso_U_12
Ge1 0.0426(3) 0.0302(3) 0.0350(3) 0.0027(2) 0.0020(2) -0.0008(2)
C1 0.049(3) 0.039(3) 0.035(2) -0.002(2) 0.000(2) 0.004(2)
C2 0.058(3) 0.042(3) 0.034(2) -0.004(2) 0.004(2) 0.004(2)
C3 0.065(3) 0.031(2) 0.033(2) 0.0026(19) 0.006(2) 0.004(2)
C4 0.048(3) 0.035(3) 0.040(3) -0.005(2) 0.013(2) 0.003(2)
C5 0.042(3) 0.030(2) 0.041(3) -0.0014(19) 0.006(2) 0.0094(19)
Ge2 0.0400(3) 0.0331(3) 0.0340(3) 0.0046(2) 0.0013(2) 0.0019(2)
C6 0.044(3) 0.039(3) 0.039(3) 0.004(2) 0.001(2) -0.002(2)
C7 0.040(3) 0.049(3) 0.043(3) 0.007(2) 0.004(2) -0.008(2)
C8 0.042(3) 0.039(3) 0.052(3) 0.012(2) 0.003(2) -0.004(2)
C9 0.034(2) 0.049(3) 0.042(3) 0.015(2) 0.005(2) 0.006(2)
C10 0.043(3) 0.040(3) 0.037(2) -0.001(2) 0.003(2) 0.011(2)
Ru1 0.0416(2) 0.0258(2) 0.0318(2) 0.00174(14) 0.00214(15) 0.00220(15)
Ru2 0.0373(2) 0.0296(2) 0.0364(2) 0.00717(15) 0.00028(15) 0.00283(15)
C11 0.055(3) 0.043(3) 0.046(3) -0.005(2) -0.002(2) -0.001(2)
C12 0.070(4) 0.055(4) 0.098(5) -0.035(4) 0.019(4) -0.007(3)
C13 0.150(7) 0.046(4) 0.054(4) -0.012(3) -0.026(4) -0.007(4)
C14 0.069(4) 0.054(3) 0.055(3) -0.008(3) 0.007(3) -0.014(3)
C15 0.040(3) 0.060(3) 0.043(3) 0.008(2) -0.002(2) 0.004(2)
C16 0.055(3) 0.060(4) 0.057(3) 0.021(3) -0.018(3) -0.001(3)
C17 0.082(5) 0.123(7) 0.069(4) -0.018(4) -0.016(4) 0.058(5)
C18 0.059(4) 0.083(5) 0.074(4) 0.032(4) -0.024(3) -0.015(3)
C19 0.062(3) 0.029(2) 0.042(3) -0.004(2) -0.002(2) -0.001(2)
C20 0.053(3) 0.032(3) 0.048(3) -0.010(2) -0.003(2) -0.001(2)
C21 0.060(3) 0.024(2) 0.043(3) -0.0042(19) 0.003(2) -0.003(2)
C22 0.056(3) 0.027(2) 0.045(3) 0.000(2) -0.001(2) 0.000(2)
C23 0.059(3) 0.025(2) 0.041(3) -0.0086(19) 0.010(2) 0.009(2)
C24 0.101(5) 0.051(4) 0.049(3) -0.005(3) -0.020(3) 0.000(3)
C25 0.051(3) 0.059(4) 0.075(4) -0.017(3) -0.007(3) -0.003(3)
C26 0.088(4) 0.034(3) 0.049(3) 0.002(2) 0.014(3) -0.011(3)
C27 0.070(4) 0.036(3) 0.070(4) 0.000(3) -0.014(3) 0.007(3)
C28 0.071(4) 0.043(3) 0.068(4) -0.009(3) 0.028(3) 0.006(3)
C29 0.040(5) 0.032(3) 0.071(5) -0.003(3) -0.007(4) 0.012(4)
C30 0.043(3) 0.051(7) 0.059(6) 0.035(5) 0.001(3) 0.013(5)
C31 0.051(6) 0.066(6) 0.043(4) 0.003(4) -0.010(3) 0.023(5)
C32 0.050(4) 0.045(3) 0.043(5) 0.001(4) -0.015(4) 0.015(3)
C33 0.030(4) 0.035(5) 0.058(4) 0.010(4) -0.002(3) 0.003(3)
C34 0.096(7) 0.040(4) 0.156(10) -0.039(5) -0.062(7) 0.029(5)
C35 0.059(5) 0.088(8) 0.142(11) 0.083(7) 0.011(6) 0.012(5)
C36 0.125(9) 0.139(10) 0.032(4) -0.011(5) -0.019(5) 0.068(8)
C37 0.084(6) 0.053(5) 0.117(8) -0.013(5) -0.055(6) 0.008(4)
C38 0.050(4) 0.084(6) 0.071(5) 0.020(4) 0.010(4) 0.027(4)
C39 0.030(4) 0.035(5) 0.058(4) 0.010(4) -0.002(3) 0.003(3)
C40 0.040(5) 0.032(3) 0.071(5) -0.003(3) -0.007(4) 0.012(4)
C41 0.043(3) 0.051(7) 0.059(6) 0.035(5) 0.001(3) 0.013(5)
C42 0.051(6) 0.066(6) 0.043(4) 0.003(4) -0.010(3) 0.023(5)
C43 0.050(4) 0.045(3) 0.043(5) 0.001(4) -0.015(4) 0.015(3)
C44 0.050(4) 0.084(6) 0.071(5) 0.020(4) 0.010(4) 0.027(4)
C45 0.096(7) 0.040(4) 0.156(10) -0.039(5) -0.062(7) 0.029(5)
C46 0.059(5) 0.088(8) 0.142(11) 0.083(7) 0.011(6) 0.012(5)
C47 0.125(9) 0.139(10) 0.032(4) -0.011(5) -0.019(5) 0.068(8)
C48 0.084(6) 0.053(5) 0.117(8) -0.013(5) -0.055(6) 0.008(4)

loop_
_atom_type_symbol
_atom_type_description
_atom_type_scat_dispersion_real
_atom_type_scat_dispersion_imag
_atom_type_scat_source
Ge Ge -0.1018 2.2119 'International Tables Vol C Tables 4.2.6.8 and 6.1.1.4'
C C -0.0020 0.0021 'International Tables Vol C Tables 4.2.6.8 and 6.1.1.4'
H H 0.0000 0.0000 'International Tables Vol C Tables 4.2.6.8 and 6.1.1.4'
Ru Ru -1.1448 1.0405 'International Tables Vol C Tables 4.2.6.8 and 6.1.1.4'

loop_
_geom_angle_atom_site_label_1
_geom_angle_atom_site_label_2
_geom_angle_atom_site_label_3
_geom_angle
C5 Ge1 C1 101.6(2)
C5 Ge1 Ru2 121.32(15)
C1 Ge1 Ru2 137.07(15)
C5 Ge1 Ge2 102.25(13)
C1 Ge1 Ge2 102.87(15)
Ru2 Ge1 Ge2 70.768(19)
C5 Ge1 Ru1 50.63(13)
C1 Ge1 Ru1 97.39(15)
Ru2 Ge1 Ru1 109.81(2)
Ge2 Ge1 Ru1 53.735(16)
C2 C1 C11 124.8(5)
C2 C1 Ge1 111.4(4)
C11 C1 Ge1 123.4(4)
C1 C2 C3 125.9(5)
C1 C2 H2 117.1
C3 C2 H2 117.1
C4 C3 C2 119.1(4)
C4 C3 Ru1 65.8(3)
C2 C3 Ru1 123.4(3)
C4 C3 H52 113.4
C2 C3 H52 113.4
Ru1 C3 H52 113.4
C5 C4 C3 120.2(5)
C5 C4 Ru1 75.7(3)
C3 C4 Ru1 75.5(3)
C5 C4 H49 119.9
C3 C4 H49 119.9
Ru1 C4 H49 119.9
C4 C5 Ge1 114.5(4)
C4 C5 Ru1 66.7(3)
Ge1 C5 Ru1 87.19(18)
C4 C5 H50 122.4
Ge1 C5 H50 122.4
Ru1 C5 H50 122.4
C10 Ge2 C6 100.7(2)
C10 Ge2 Ru1 124.44(16)
C6 Ge2 Ru1 134.84(14)
C10 Ge2 Ge1 102.21(14)
C6 Ge2 Ge1 100.55(15)
Ru1 Ge2 Ge1 70.844(19)
C10 Ge2 Ru2 49.88(14)
C6 Ge2 Ru2 97.42(14)
Ru1 Ge2 Ru2 109.80(2)
Ge1 Ge2 Ru2 53.639(16)
C7 C6 C15 125.1(5)
C7 C6 Ge2 111.2(4)
C15 C6 Ge2 123.2(4)
C6 C7 C8 125.8(5)
C6 C7 H7 117.1
C8 C7 H7 117.1
C9 C8 C7 118.7(5)
C9 C8 Ru2 66.1(3)
C7 C8 Ru2 124.4(3)
C9 C8 H53 113.2
C7 C8 H53 113.2
Ru2 C8 H53 113.2
C10 C9 C8 118.9(4)
C10 C9 Ru2 74.7(3)
C8 C9 Ru2 74.9(3)
C10 C9 H51 120.6
C8 C9 H51 120.6
Ru2 C9 H51 121.0
C9 C10 Ge2 115.5(4)
C9 C10 Ru2 67.4(3)
Ge2 C10 Ru2 87.79(19)
C9 C10 H10 121.8
Ge2 C10 H10 121.8
Ru2 C10 H10 121.8
C4 Ru1 C21 92.37(19)
C4 Ru1 C20 95.0(2)
C21 Ru1 C20 38.29(19)
C4 Ru1 C19 128.6(2)
C21 Ru1 C19 62.95(18)
C20 Ru1 C19 37.50(19)
C4 Ru1 C5 37.61(18)
C21 Ru1 C5 117.12(19)
C20 Ru1 C5 97.42(19)
C19 Ru1 C5 112.90(19)
C4 Ru1 C22 123.03(19)
C21 Ru1 C22 37.40(19)
C20 Ru1 C22 63.2(2)
C19 Ru1 C22 62.66(19)
C5 Ru1 C22 154.43(19)
C4 Ru1 C3 38.6(2)
C21 Ru1 C3 97.50(18)
C20 Ru1 C3 121.7(2)
C19 Ru1 C3 158.78(19)
C5 Ru1 C3 67.09(18)
C22 Ru1 C3 107.51(18)
C4 Ru1 C23 153.7(2)
C21 Ru1 C23 61.79(18)
C20 Ru1 C23 62.2(2)
C19 Ru1 C23 37.2(2)
C5 Ru1 C23 149.5(2)
C22 Ru1 C23 36.80(19)
C3 Ru1 C23 142.22(19)
C4 Ru1 Ge2 120.23(14)
C21 Ru1 Ge2 146.17(14)
C20 Ru1 Ge2 135.23(14)
C19 Ru1 Ge2 98.31(14)
C5 Ru1 Ge2 95.76(13)
C22 Ru1 Ge2 109.73(14)
C3 Ru1 Ge2 102.82(14)
C23 Ru1 Ge2 86.04(13)
C4 Ru1 Ge1 66.84(14)
C21 Ru1 Ge1 158.41(14)
C20 Ru1 Ge1 133.62(14)
C19 Ru1 Ge1 125.11(13)
C5 Ru1 Ge1 42.18(13)
C22 Ru1 Ge1 162.20(14)
C3 Ru1 Ge1 70.26(12)
C23 Ru1 Ge1 138.07(13)
Ge2 Ru1 Ge1 55.421(17)
C40 Ru2 C41 39.5(10)
C40 Ru2 C9 114.4(11)
C41 Ru2 C9 90.4(14)
C40 Ru2 C43 66.3(11)
C41 Ru2 C43 66.1(14)
C9 Ru2 C43 141.9(13)
C40 Ru2 C39 39.4(7)
C41 Ru2 C39 65.4(14)
C9 Ru2 C39 153.4(12)
C43 Ru2 C39 38.6(8)
C9 Ru2 C30 95.3(3)
C40 Ru2 C10 147.3(14)
C41 Ru2 C10 110.9(14)
C9 Ru2 C10 37.8(2)
C43 Ru2 C10 121.6(13)
C39 Ru2 C10 160.2(10)
C30 Ru2 C10 120.3(3)
C40 Ru2 C42 64.1(14)
C41 Ru2 C42 38.6(10)
C9 Ru2 C42 105.8(13)
C43 Ru2 C42 37.7(8)
C39 Ru2 C42 62.5(12)
C10 Ru2 C42 101.8(12)
C9 Ru2 C31 94.0(3)
C30 Ru2 C31 37.4(4)
C10 Ru2 C31 97.7(3)
C40 Ru2 C8 100.7(9)
C41 Ru2 C8 102.1(17)
C9 Ru2 C8 39.1(2)
C43 Ru2 C8 166.7(9)
C39 Ru2 C8 132.0(11)
C30 Ru2 C8 99.7(4)
C10 Ru2 C8 67.4(2)
C42 Ru2 C8 135.0(15)
C31 Ru2 C8 120.6(3)
C9 Ru2 C29 128.0(3)
C30 Ru2 C29 37.7(3)
C10 Ru2 C29 157.9(3)
C31 Ru2 C29 62.8(3)
C8 Ru2 C29 112.0(3)
C9 Ru2 C32 125.4(3)
C30 Ru2 C32 61.5(4)
C10 Ru2 C32 109.8(3)
C31 Ru2 C32 37.0(3)
C8 Ru2 C32 157.5(3)
C29 Ru2 C32 61.6(3)
C13 C11 C1 113.0(5)
C13 C11 C14 108.7(5)
C1 C11 C14 112.4(4)
C13 C11 C12 109.2(6)
C1 C11 C12 107.3(5)
C14 C11 C12 105.9(5)
C11 C12 H12 109.5
C11 C12 H12A 109.5
H12 C12 H12A 109.5
C11 C12 H12B 109.5
H12 C12 H12B 109.5
H12A C12 H12B 109.5
C11 C13 H13 109.5
C11 C13 H13A 109.5
H13 C13 H13A 109.5
C11 C13 H13B 109.5
H13 C13 H13B 109.5
H13A C13 H13B 109.5
C11 C14 H14 109.5
C11 C14 H14A 109.5
H14 C14 H14A 109.5
C11 C14 H14B 109.5
H14 C14 H14B 109.5
H14A C14 H14B 109.5
C18 C15 C17 108.6(6)
C18 C15 C6 112.3(5)
C17 C15 C6 107.8(5)
C18 C15 C16 108.3(5)
C17 C15 C16 108.7(6)
C6 C15 C16 111.1(4)
C15 C16 H16 109.5
C15 C16 H16A 109.5
H16 C16 H16A 109.5
C15 C16 H16B 109.5
H16 C16 H16B 109.5
H16A C16 H16B 109.5
C15 C17 H17 109.5
C15 C17 H17A 109.5
H17 C17 H17A 109.5
C15 C17 H17B 109.5
H17 C17 H17B 109.5
H17A C17 H17B 109.5
C15 C18 H18 109.5
C15 C18 H18A 109.5
H18 C18 H18A 109.5
C15 C18 H18B 109.5
H18 C18 H18B 109.5
H18A C18 H18B 109.5
C20 C19 C23 107.1(4)
C20 C19 C24 126.3(5)
C23 C19 C24 126.0(5)
C20 C19 Ru1 69.6(3)
C23 C19 Ru1 72.2(3)
C24 C19 Ru1 129.8(4)
C19 C20 C21 107.7(5)
C19 C20 C25 125.9(5)
C21 C20 C25 126.2(5)
C19 C20 Ru1 72.9(3)
C21 C20 Ru1 70.8(3)
C25 C20 Ru1 124.8(4)
C22 C21 C20 108.6(4)
C22 C21 C26 125.8(5)
C20 C21 C26 125.4(5)
C22 C21 Ru1 73.0(3)
C20 C21 Ru1 70.9(3)
C26 C21 Ru1 125.9(3)
C23 C22 C21 107.1(5)
C23 C22 C27 126.9(5)
C21 C22 C27 125.6(5)
C23 C22 Ru1 72.3(3)
C21 C22 Ru1 69.6(3)
C27 C22 Ru1 128.5(4)
C22 C23 C19 109.4(5)
C22 C23 C28 125.7(5)
C19 C23 C28 124.2(5)
C22 C23 Ru1 70.9(3)
C19 C23 Ru1 70.6(3)
C28 C23 Ru1 132.7(4)
C19 C24 H24 109.5
C19 C24 H24A 109.5
H24 C24 H24A 109.5
C19 C24 H24B 109.5
H24 C24 H24B 109.5
H24A C24 H24B 109.5
C20 C25 H25 109.5
C20 C25 H25A 109.5
H25 C25 H25A 109.5
C20 C25 H25B 109.5
H25 C25 H25B 109.5
H25A C25 H25B 109.5
C21 C26 H26 109.5
C21 C26 H26A 109.5
H26 C26 H26A 109.5
C21 C26 H26B 109.5
H26 C26 H26B 109.5
H26A C26 H26B 109.5
C22 C27 H27 109.5
C22 C27 H27A 109.5
H27 C27 H27A 109.5
C22 C27 H27B 109.5
H27 C27 H27B 109.5
H27A C27 H27B 109.5
C23 C28 H28 109.5
C23 C28 H28A 109.5
H28 C28 H28A 109.5
C23 C28 H28B 109.5
H28 C28 H28B 109.5
H28A C28 H28B 109.5
C33 C29 C30 106.4(7)
C33 C29 C34 125.1(9)
C30 C29 C34 128.3(9)
C33 C29 Ru2 72.7(4)
C30 C29 Ru2 69.7(5)
C34 C29 Ru2 126.6(6)
C31 C30 C29 109.0(8)
C31 C30 C35 126.5(10)
C29 C30 C35 124.4(10)
C31 C30 Ru2 71.7(6)
C29 C30 Ru2 72.6(6)
C35 C30 Ru2 123.2(9)
C30 C31 C32 107.4(7)
C30 C31 C36 125.4(10)
C32 C31 C36 127.0(10)
C30 C31 Ru2 70.9(6)
C32 C31 Ru2 73.7(5)
C36 C31 Ru2 124.1(6)
C33 C32 C31 108.6(7)
C33 C32 C37 127.1(9)
C31 C32 C37 124.2(10)
C33 C32 Ru2 72.0(4)
C31 C32 Ru2 69.4(5)
C37 C32 Ru2 127.8(5)
C32 C33 C29 108.5(7)
C32 C33 C38 123.4(9)
C29 C33 C38 127.1(9)
C32 C33 Ru2 71.7(4)
C29 C33 Ru2 70.2(4)
C38 C33 Ru2 132.6(5)
C29 C34 H34 109.5
C29 C34 H34A 109.5
H34 C34 H34A 109.5
C29 C34 H34B 109.5
H34 C34 H34B 109.5
H34A C34 H34B 109.5
C30 C35 H35 109.5
C30 C35 H35A 109.5
H35 C35 H35A 109.5
C30 C35 H35B 109.5
H35 C35 H35B 109.5
H35A C35 H35B 109.5
C31 C36 H36 109.5
C31 C36 H36A 109.5
H36 C36 H36A 109.5
C31 C36 H36B 109.5
H36 C36 H36B 109.5
H36A C36 H36B 109.5
C32 C37 H37 109.5
C32 C37 H37A 109.5
H37 C37 H37A 109.5
C32 C37 H37B 109.5
H37 C37 H37B 109.5
H37A C37 H37B 109.5
C33 C38 H38 109.5
C33 C38 H38A 109.5
H38 C38 H38A 109.5
C33 C38 H38B 109.5
H38 C38 H38B 109.5
H38A C38 H38B 109.5
C43 C39 C40 106.9(19)
C43 C39 C44 127(4)
C40 C39 C44 126(4)
C43 C39 Ru2 68.5(19)
C40 C39 Ru2 66(2)
C44 C39 Ru2 131(2)
C41 C40 C39 108(2)
C41 C40 C45 126(5)
C39 C40 C45 125(4)
C41 C40 Ru2 70(3)
C39 C40 Ru2 74(2)
C45 C40 Ru2 125(3)
C40 C41 C42 107(2)
C40 C41 C46 130(5)
C42 C41 C46 122(5)
C40 C41 Ru2 70(3)
C42 C41 Ru2 75(3)
C46 C41 Ru2 129(4)
C43 C42 C47 125(5)
C43 C42 C41 109(2)
C47 C42 C41 124(5)
C43 C42 Ru2 68(2)
C47 C42 Ru2 122(4)
C41 C42 Ru2 66(3)
C42 C43 C39 107(2)
C42 C43 C48 119(4)
C39 C43 C48 130(4)
C42 C43 Ru2 74(3)
C39 C43 Ru2 72.9(19)
C48 C43 Ru2 135(3)
C39 C44 H44 109.5
C39 C44 H44A 109.5
H44 C44 H44A 109.5
C39 C44 H44B 109.5
H44 C44 H44B 109.5
H44A C44 H44B 109.5
C40 C45 H45 109.5
C40 C45 H45A 109.5
H45 C45 H45A 109.5
C40 C45 H45B 109.5
H45 C45 H45B 109.5
H45A C45 H45B 109.5
C41 C46 H46 109.5
C41 C46 H46A 109.5
H46 C46 H46A 109.5
C41 C46 H46B 109.5
H46 C46 H46B 109.5
H46A C46 H46B 109.5
C42 C47 H47 109.5
C42 C47 H47A 109.5
H47 C47 H47A 109.5
C42 C47 H47B 109.5
H47 C47 H47B 109.5
H47A C47 H47B 109.5
C43 C48 H48 109.5
C43 C48 H48A 109.5
H48 C48 H48A 109.5
C43 C48 H48B 109.5
H48 C48 H48B 109.5
H48A C48 H48B 109.5

loop_
_geom_bond_atom_site_label_1
_geom_bond_atom_site_label_2
_geom_bond_distance
Ge1 C5 1.932(5)
Ge1 C1 1.968(5)
Ge1 Ru2 2.4454(6)
Ge1 Ge2 2.5053(7)
Ge1 Ru1 2.8744(6)
C1 C2 1.333(7)
C1 C11 1.526(7)
C2 C3 1.470(7)
C2 H2 0.9500
C3 C4 1.444(8)
C3 Ru1 2.239(5)
C3 H52 1.0000
C4 C5 1.401(7)
C4 Ru1 2.109(5)
C4 H49 0.9500
C5 Ru1 2.225(4)
C5 H50 1.0000
Ge2 C10 1.932(5)
Ge2 C6 1.974(5)
Ge2 Ru1 2.4534(6)
Ge2 Ru2 2.8671(6)
C6 C7 1.335(7)
C6 C15 1.524(7)
C7 C8 1.465(7)
C7 H7 0.9500
C8 C9 1.447(8)
C8 Ru2 2.217(5)
C8 H53 1.0000
C9 C10 1.395(7)
C9 Ru2 2.100(5)
C9 H51 0.9500
C10 Ru2 2.194(5)
C10 H10 1.0000
Ru1 C21 2.182(5)
Ru1 C20 2.183(5)
Ru1 C19 2.225(5)
Ru1 C22 2.227(5)
Ru1 C23 2.245(4)
Ru2 C40 2.08(5)
Ru2 C41 2.08(7)
Ru2 C43 2.12(4)
Ru2 C39 2.18(4)
Ru2 C30 2.192(12)
Ru2 C42 2.20(5)
Ru2 C31 2.204(9)
Ru2 C29 2.231(7)
Ru2 C32 2.260(7)
C11 C13 1.502(8)
C11 C14 1.534(8)
C11 C12 1.536(9)
C12 H12 0.9800
C12 H12A 0.9800
C12 H12B 0.9800
C13 H13 0.9800
C13 H13A 0.9800
C13 H13B 0.9800
C14 H14 0.9800
C14 H14A 0.9800
C14 H14B 0.9800
C15 C18 1.519(9)
C15 C17 1.522(9)
C15 C16 1.527(8)
C16 H16 0.9800
C16 H16A 0.9800
C16 H16B 0.9800
C17 H17 0.9800
C17 H17A 0.9800
C17 H17B 0.9800
C18 H18 0.9800
C18 H18A 0.9800
C18 H18B 0.9800
C19 C20 1.417(7)
C19 C23 1.426(8)
C19 C24 1.492(8)
C20 C21 1.432(7)
C20 C25 1.498(8)
C21 C22 1.414(7)
C21 C26 1.507(7)
C22 C23 1.412(7)
C22 C27 1.499(8)
C23 C28 1.492(7)
C24 H24 0.9800
C24 H24A 0.9800
C24 H24B 0.9800
C25 H25 0.9800
C25 H25A 0.9800
C25 H25B 0.9800
C26 H26 0.9800
C26 H26A 0.9800
C26 H26B 0.9800
C27 H27 0.9800
C27 H27A 0.9800
C27 H27B 0.9800
C28 H28 0.9800
C28 H28A 0.9800
C28 H28B 0.9800
C29 C33 1.428(11)
C29 C30 1.429(12)
C29 C34 1.501(11)
C30 C31 1.410(14)
C30 C35 1.511(13)
C31 C32 1.416(11)
C31 C36 1.507(11)
C32 C33 1.407(11)
C32 C37 1.489(11)
C33 C38 1.473(10)
C34 H34 0.9800
C34 H34A 0.9800
C34 H34B 0.9800
C35 H35 0.9800
C35 H35A 0.9800
C35 H35B 0.9800
C36 H36 0.9800
C36 H36A 0.9800
C36 H36B 0.9800
C37 H37 0.9800
C37 H37A 0.9800
C37 H37B 0.9800
C38 H38 0.9800
C38 H38A 0.9800
C38 H38B 0.9800
C39 C43 1.42(2)
C39 C40 1.44(2)
C39 C44 1.53(5)
C40 C41 1.40(2)
C40 C45 1.58(5)
C41 C42 1.42(2)
C41 C46 1.57(6)
C42 C43 1.40(2)
C42 C47 1.41(6)
C43 C48 1.54(5)
C44 H44 0.9800
C44 H44A 0.9800
C44 H44B 0.9800
C45 H45 0.9800
C45 H45A 0.9800
C45 H45B 0.9800
C46 H46 0.9800
C46 H46A 0.9800
C46 H46B 0.9800
C47 H47 0.9800
C47 H47A 0.9800
C47 H47B 0.9800
C48 H48 0.9800
C48 H48A 0.9800
C48 H48B 0.9800

loop_
_geom_torsion_atom_site_label_1
_geom_torsion_atom_site_label_2
_geom_torsion_atom_site_label_3
_geom_torsion_atom_site_label_4
_geom_torsion
C11 C1 C2 C3 -164.8(5)
Ge1 C1 C2 C3 7.6(7)
C1 C2 C3 C4 41.4(8)
C1 C2 C3 Ru1 -37.4(7)
C2 C3 C4 C5 -52.7(6)
Ru1 C3 C4 C5 63.5(4)
C2 C3 C4 Ru1 -116.2(4)
C3 C4 C5 Ge1 11.8(6)
Ru1 C4 C5 Ge1 75.3(3)
C3 C4 C5 Ru1 -63.5(4)
C15 C6 C7 C8 -164.3(5)
Ge2 C6 C7 C8 8.2(7)
C6 C7 C8 C9 42.6(7)
C6 C7 C8 Ru2 -36.7(8)
C7 C8 C9 C10 -54.9(6)
Ru2 C8 C9 C10 62.6(4)
C7 C8 C9 Ru2 -117.5(4)
C8 C9 C10 Ge2 13.2(6)
Ru2 C9 C10 Ge2 75.8(3)
C8 C9 C10 Ru2 -62.6(4)
C2 C1 C11 C13 -12.8(8)
Ge1 C1 C11 C13 175.7(5)
C2 C1 C11 C14 -136.3(6)
Ge1 C1 C11 C14 52.2(6)
C2 C1 C11 C12 107.6(6)
Ge1 C1 C11 C12 -63.9(6)
C7 C6 C15 C18 -16.4(8)
Ge2 C6 C15 C18 172.0(4)
C7 C6 C15 C17 103.2(7)
Ge2 C6 C15 C17 -68.4(6)
C7 C6 C15 C16 -137.9(6)
Ge2 C6 C15 C16 50.5(6)
C23 C19 C20 C21 -0.2(5)
C24 C19 C20 C21 -172.3(5)
Ru1 C19 C20 C21 62.6(3)
C23 C19 C20 C25 176.2(5)
C24 C19 C20 C25 4.2(8)
Ru1 C19 C20 C25 -120.9(5)
C23 C19 C20 Ru1 -62.9(3)
C24 C19 C20 Ru1 125.1(5)
C19 C20 C21 C22 -0.2(5)
C25 C20 C21 C22 -176.7(5)
Ru1 C20 C21 C22 63.7(3)
C19 C20 C21 C26 175.1(5)
C25 C20 C21 C26 -1.4(8)
Ru1 C20 C21 C26 -121.0(5)
C19 C20 C21 Ru1 -64.0(3)
C25 C20 C21 Ru1 119.6(5)
C20 C21 C22 C23 0.6(5)
C26 C21 C22 C23 -174.7(5)
Ru1 C21 C22 C23 62.9(3)
C20 C21 C22 C27 174.2(5)
C26 C21 C22 C27 -1.1(8)
Ru1 C21 C22 C27 -123.4(5)
C20 C21 C22 Ru1 -62.3(3)
C26 C21 C22 Ru1 122.4(5)
C21 C22 C23 C19 -0.7(5)
C27 C22 C23 C19 -174.2(5)
Ru1 C22 C23 C19 60.4(3)
C21 C22 C23 C28 169.3(5)
C27 C22 C23 C28 -4.2(8)
Ru1 C22 C23 C28 -129.5(5)
C21 C22 C23 Ru1 -61.2(3)
C27 C22 C23 Ru1 125.3(5)
C20 C19 C23 C22 0.6(5)
C24 C19 C23 C22 172.7(5)
Ru1 C19 C23 C22 -60.6(3)
C20 C19 C23 C28 -169.7(5)
C24 C19 C23 C28 2.4(8)
Ru1 C19 C23 C28 129.1(5)
C20 C19 C23 Ru1 61.2(3)
C24 C19 C23 Ru1 -126.7(5)
C33 C29 C30 C31 1.1(12)
C34 C29 C30 C31 175.8(9)
Ru2 C29 C30 C31 -62.9(8)
C33 C29 C30 C35 -177.3(11)
C34 C29 C30 C35 -2.5(18)
Ru2 C29 C30 C35 118.7(13)
C33 C29 C30 Ru2 64.0(6)
C34 C29 C30 Ru2 -121.2(9)
C29 C30 C31 C32 -1.6(13)
C35 C30 C31 C32 176.7(11)
Ru2 C30 C31 C32 -65.1(6)
C29 C30 C31 C36 -177.8(9)
C35 C30 C31 C36 0.5(19)
Ru2 C30 C31 C36 118.7(9)
C29 C30 C31 Ru2 63.5(8)
C35 C30 C31 Ru2 -118.2(13)
C30 C31 C32 C33 1.6(11)
C36 C31 C32 C33 177.7(8)
Ru2 C31 C32 C33 -61.7(5)
C30 C31 C32 C37 -174.3(8)
C36 C31 C32 C37 1.8(14)
Ru2 C31 C32 C37 122.5(7)
C30 C31 C32 Ru2 63.2(8)
C36 C31 C32 Ru2 -120.7(9)
C31 C32 C33 C29 -0.9(8)
C37 C32 C33 C29 174.8(7)
Ru2 C32 C33 C29 -60.9(5)
C31 C32 C33 C38 -170.5(7)
C37 C32 C33 C38 5.3(11)
Ru2 C32 C33 C38 129.5(7)
C31 C32 C33 Ru2 60.0(5)
C37 C32 C33 Ru2 -124.3(7)
C30 C29 C33 C32 -0.1(9)
C34 C29 C33 C32 -175.1(8)
Ru2 C29 C33 C32 61.9(5)
C30 C29 C33 C38 169.0(9)
C34 C29 C33 C38 -6.0(12)
Ru2 C29 C33 C38 -129.1(7)
C30 C29 C33 Ru2 -62.0(7)
C34 C29 C33 Ru2 123.1(9)
C43 C39 C40 C41 -6(6)
C44 C39 C40 C41 173(5)
Ru2 C39 C40 C41 -63(4)
C43 C39 C40 C45 179(4)
C44 C39 C40 C45 -2(7)
Ru2 C39 C40 C45 123(5)
C43 C39 C40 Ru2 57(3)
C44 C39 C40 Ru2 -124(4)
C39 C40 C41 C42 -2(7)
C45 C40 C41 C42 173(5)
Ru2 C40 C41 C42 -67(5)
C39 C40 C41 C46 -170(6)
C45 C40 C41 C46 4(11)
Ru2 C40 C41 C46 124(8)
C39 C40 C41 Ru2 65(3)
C45 C40 C41 Ru2 -120(5)
C40 C41 C42 C43 9(8)
C46 C41 C42 C43 179(5)
Ru2 C41 C42 C43 -54(4)
C40 C41 C42 C47 177(5)
C46 C41 C42 C47 -14(10)
Ru2 C41 C42 C47 113(5)
C40 C41 C42 Ru2 63(5)
C46 C41 C42 Ru2 -127(6)
C47 C42 C43 C39 180(4)
C41 C42 C43 C39 -13(6)
Ru2 C42 C43 C39 -66(3)
C47 C42 C43 C48 19(8)
C41 C42 C43 C48 -174(5)
Ru2 C42 C43 C48 133(4)
C47 C42 C43 Ru2 -114(5)
C41 C42 C43 Ru2 53(5)
C40 C39 C43 C42 11(5)
C44 C39 C43 C42 -167(4)
Ru2 C39 C43 C42 67(3)
C40 C39 C43 C48 170(4)
C44 C39 C43 C48 -9(6)
Ru2 C39 C43 C48 -135(4)
C40 C39 C43 Ru2 -55(3)
C44 C39 C43 Ru2 126(4)
